data_2244046
loop_
_publ_author_name
'Vassilyeva, Olga Yu.'
'Buvaylo, Elena A.'
'Kokozay, Vladimir N.'
'Skelton, Brian W.'

_publ_section_title
;
 Organic--inorganic hybrid mixed-halide Zn^II^ and Cd^II^
 tetrahalometallates with the 2-methylimidazo[1,5-<i>a</i>]pyridinium
 cation
;
_journal_coeditor_code ZN2015
_journal_issue 4
_journal_name_full 'Acta Crystallographica Section E'
_journal_page_first
;
;
_journal_paper_doi 10.1107/S2056989022002420
_journal_volume 78
_journal_year 2022
_chemical_formula_iupac
;
(C8 H9 N2)2 [Cd Br2.42 Cl1.58]
;
_chemical_formula_moiety
;
2(C8 H9 N2 +), Br2.42 Cd Cl1.58 2-
;
_chemical_formula_sum 'C16 H18 Br2.42 Cd Cl1.58 N4'
_chemical_formula_weight 628.14
_chemical_name_systematic
;
Bis(2-methylimidazo[1,5-<i>a</i>]pyridinium) dibromidodichloridozincate(II)
;
_space_group_crystal_system triclinic
_space_group_IT_number 2
_space_group_name_Hall '-P 1'
_space_group_name_H-M_alt 'P -1'
_atom_sites_solution_hydrogens geom
_audit_creation_method SHELXL-2017/1
_cell_angle_alpha 99.620(5)
_cell_angle_beta 110.413(5)
_cell_angle_gamma 90.827(5)
_cell_formula_units_Z 2
_cell_length_a 9.5172(5)
_cell_length_b 10.8293(6)
_cell_length_c 10.9697(6)
_cell_measurement_reflns_used 6082
_cell_measurement_temperature 100(2)
_cell_measurement_theta_max 31.906
_cell_measurement_theta_min 2.479
_cell_volume 1041.45(11)
_computing_cell_refinement
;
CrysAlis Pro (Rigaku OD, 2016)
;
_computing_data_collection
;
CrysAlis Pro (Rigaku OD, 2016)
;
_computing_data_reduction
;
CrysAlis Pro (Rigaku OD, 2016)
;
_computing_molecular_graphics
;
Mercury (Macrae et al, 2020)
;
_computing_publication_material
;
WinGX (Farrugia, 2012)
;
_computing_structure_refinement
;
SHELXL2017 (Sheldrick, 2015b)
;
_computing_structure_solution
;
SHELXT (Sheldrick, 2015a)
;
_diffrn_ambient_temperature 100(2)
_diffrn_detector 'CCD plate'
_diffrn_detector_area_resol_mean 10.4738
_diffrn_measured_fraction_theta_full 0.997
_diffrn_measured_fraction_theta_max 0.896
_diffrn_measurement_device 'four-circle diffractometer'
_diffrn_measurement_device_type 'Oxford Diffraction Gemini diffractometer'
_diffrn_measurement_method '\w scans'
_diffrn_radiation_monochromator graphite
_diffrn_radiation_probe x-ray
_diffrn_radiation_type MoK\a
_diffrn_radiation_wavelength 0.71073
_diffrn_reflns_av_R_equivalents 0.0360
_diffrn_reflns_av_unetI/netI 0.0537
_diffrn_reflns_limit_h_max 14
_diffrn_reflns_limit_h_min -13
_diffrn_reflns_limit_k_max 16
_diffrn_reflns_limit_k_min -16
_diffrn_reflns_limit_l_max 16
_diffrn_reflns_limit_l_min -15
_diffrn_reflns_number 15893
_diffrn_reflns_theta_full 25.242
_diffrn_reflns_theta_max 32.703
_diffrn_reflns_theta_min 2.015
_exptl_absorpt_coefficient_mu 5.900
_exptl_absorpt_correction_T_max 0.53
_exptl_absorpt_correction_T_min 0.206
_exptl_absorpt_correction_type analytical
_exptl_absorpt_process_details
;
CrysAlis Pro (Rigaku OD, 2016)
;
_exptl_crystal_colour colourless
_exptl_crystal_density_diffrn 2.003
_exptl_crystal_description plate
_exptl_crystal_F_000 603
_exptl_crystal_size_max 0.360
_exptl_crystal_size_mid 0.280
_exptl_crystal_size_min 0.105
_refine_diff_density_max 0.890
_refine_diff_density_min -0.769
_refine_ls_extinction_method none
_refine_ls_goodness_of_fit_ref 1.039
_refine_ls_hydrogen_treatment constr
_refine_ls_matrix_type full
_refine_ls_number_parameters 246
_refine_ls_number_reflns 6879
_refine_ls_number_restraints 8
_refine_ls_restrained_S_all 1.111
_refine_ls_R_factor_all 0.0551
_refine_ls_R_factor_gt 0.0358
_refine_ls_shift/su_max 0.001
_refine_ls_shift/su_mean 0.000
_refine_ls_structure_factor_coef Fsqd
_refine_ls_weighting_details 'w=1/[\s^2^(Fo^2^)+(0.0190P)^2^+0.3916P] where P=(Fo^2^+2Fc^2^)/3'
_refine_ls_weighting_scheme calc
_refine_ls_wR_factor_gt 0.0607
_refine_ls_wR_factor_ref 0.0681
_reflns_number_gt 5371
_reflns_number_total 6879
_reflns_threshold_expression 'I > 2\s(I)'
_cod_data_source_file zn2015sup1.cif
_cod_data_source_block II
_cod_original_cell_volume 1041.45(10)
_cod_database_code 2244046
_shelx_space_group_comment
;
The symmetry employed for this shelxl refinement is uniquely defined
by the following loop, which should always be used as a source of
symmetry information in preference to the above space-group names.
They are only intended as comments.
;
_shelx_estimated_absorpt_t_min 0.225
_shelx_estimated_absorpt_t_max 0.576

loop_
_space_group_symop_operation_xyz
'x, y, z'
'-x, -y, -z'

loop_
_atom_site_type_symbol
_atom_site_label
_atom_site_fract_x
_atom_site_fract_y
_atom_site_fract_z
_atom_site_U_iso_or_equiv
_atom_site_adp_type
_atom_site_calc_flag
_atom_site_occupancy
_atom_site_disorder_assembly
_atom_site_disorder_group
C C11 0.6551(3) 0.6498(2) 0.1036(3) 0.0215(6) Uani d 1 . .
H H11 0.643060 0.698431 0.036699 0.026 Uiso calc 1 A 1
N N12 0.7851(3) 0.6065(2) 0.1763(2) 0.0203(5) Uani d 1 . .
C C12 0.9297(3) 0.6271(3) 0.1610(3) 0.0269(7) Uani d 1 . .
H H12A 0.988955 0.697944 0.228531 0.040 Uiso calc 1 . .
H H12B 0.912731 0.645988 0.072888 0.040 Uiso calc 1 . .
H H12C 0.984506 0.551360 0.171451 0.040 Uiso calc 1 . .
C C13 0.7613(3) 0.5408(2) 0.2620(3) 0.0208(6) Uani d 1 . .
H H13 0.834623 0.500985 0.323175 0.025 Uiso calc 1 B 1
N N13A 0.6145(3) 0.5421(2) 0.2452(3) 0.0199(6) Uani d 0.73(2) C 1
C C13A 0.6145(3) 0.5421(2) 0.2452(3) 0.0199(6) Uani d 0.27(2) C 2
C C14 0.5319(4) 0.4908(3) 0.3114(3) 0.0274(7) Uani d 1 . .
H H14 0.579079 0.444386 0.378932 0.033 Uiso calc 1 C 1
C C15 0.3853(4) 0.5089(3) 0.2773(4) 0.0329(8) Uani d 1 . .
H H15 0.328458 0.476488 0.322639 0.039 Uiso calc 1 . .
C C16 0.3130(4) 0.5764(3) 0.1734(4) 0.0313(7) Uani d 1 . .
H H16 0.208509 0.586480 0.150273 0.038 Uiso calc 1 . .
C C17 0.3887(3) 0.6259(2) 0.1076(3) 0.0243(6) Uani d 1 . .
H H17 0.339129 0.669834 0.038431 0.029 Uiso calc 1 C 1
C C17A 0.5446(3) 0.6103(2) 0.1446(3) 0.0197(6) Uani d 0.73(2) C 1
N N17A 0.5446(3) 0.6103(2) 0.1446(3) 0.0197(6) Uani d 0.27(2) C 2
C C21 0.3022(3) 0.8993(2) 0.3242(3) 0.0221(6) Uani d 1 . .
H H21 0.207038 0.901456 0.334175 0.027 Uiso calc 1 D 1
N N22 0.3367(3) 0.9351(2) 0.2233(2) 0.0219(5) Uani d 1 . .
C C22 0.2316(4) 0.9859(3) 0.1121(3) 0.0309(7) Uani d 1 . .
H H22A 0.285214 1.008631 0.056212 0.046 Uiso calc 1 . .
H H22B 0.190771 1.060694 0.146702 0.046 Uiso calc 1 . .
H H22C 0.149190 0.922204 0.059430 0.046 Uiso calc 1 . .
C C23 0.4808(4) 0.9189(2) 0.2403(3) 0.0225(6) Uani d 1 . .
H H23 0.531495 0.936507 0.183524 0.027 Uiso calc 1 E 1
N N23A 0.5413(3) 0.8728(2) 0.3535(2) 0.0181(5) Uani d 0.75(2) F 1
C C23A 0.5413(3) 0.8728(2) 0.3535(2) 0.0181(5) Uani d 0.25(2) F 2
C C24 0.6873(3) 0.8389(3) 0.4152(3) 0.0250(6) Uani d 1 . .
H H24 0.762633 0.847636 0.378149 0.030 Uiso calc 1 F 1
C C25 0.7187(4) 0.7935(3) 0.5287(3) 0.0285(7) Uani d 1 . .
H H25 0.816635 0.768429 0.570170 0.034 Uiso calc 1 . .
C C26 0.6081(4) 0.7824(3) 0.5877(3) 0.0285(7) Uani d 1 . .
H H26 0.634114 0.752055 0.668515 0.034 Uiso calc 1 . .
C C27 0.4670(4) 0.8146(2) 0.5297(3) 0.0252(7) Uani d 1 . .
H H27 0.393603 0.807294 0.569120 0.030 Uiso calc 1 F 1
C C27A 0.4298(3) 0.8598(2) 0.4078(3) 0.0211(6) Uani d 0.75(2) F 1
N N27A 0.4298(3) 0.8598(2) 0.4078(3) 0.0211(6) Uani d 0.25(2) F 2
Cd Cd1 0.84620(2) 0.18609(2) 0.25086(2) 0.01928(6) Uani d 1 . .
Br Br1 0.5610(3) 0.1881(11) 0.1247(10) 0.0222(4) Uani d 0.417(2) . .
Cl Cl1 0.5727(5) 0.1844(19) 0.1340(18) 0.0222(4) Uani d 0.583(2) . .
Br Br2 1.0021(2) 0.2985(2) 0.1431(2) 0.02319(16) Uani d 0.857(2) . .
Cl Cl2 1.003(3) 0.291(3) 0.155(3) 0.02319(16) Uani d 0.143(2) . .
Br Br3 0.9014(7) -0.04313(18) 0.2368(6) 0.0262(2) Uani d 0.558(2) . .
Cl Cl3 0.902(2) -0.0282(6) 0.2367(19) 0.0262(2) Uani d 0.442(2) . .
Br Br4 0.8962(4) 0.31677(16) 0.48575(14) 0.0245(3) Uani d 0.590(2) . .
Cl Cl4 0.8977(14) 0.2952(7) 0.4831(5) 0.0245(3) Uani d 0.410(2) . .

loop_
_atom_site_aniso_label
_atom_site_aniso_U_11
_atom_site_aniso_U_22
_atom_site_aniso_U_33
_atom_site_aniso_U_12
_atom_site_aniso_U_13
_atom_site_aniso_U_23
C11 0.0217(16) 0.0175(13) 0.0258(15) 0.0023(10) 0.0095(13) 0.0031(11)
N12 0.0165(12) 0.0187(11) 0.0269(13) 0.0025(9) 0.0101(11) 0.0026(9)
C12 0.0190(16) 0.0296(16) 0.0397(18) 0.0051(12) 0.0179(14) 0.0103(13)
C13 0.0176(15) 0.0177(13) 0.0269(15) 0.0012(10) 0.0082(12) 0.0030(10)
N13A 0.0163(13) 0.0165(12) 0.0273(14) 0.0012(9) 0.0098(11) 0.0011(9)
C13A 0.0163(13) 0.0165(12) 0.0273(14) 0.0012(9) 0.0098(11) 0.0011(9)
C14 0.0330(19) 0.0191(14) 0.0350(17) 0.0005(12) 0.0183(15) 0.0048(12)
C15 0.035(2) 0.0243(15) 0.048(2) -0.0025(13) 0.0285(18) 0.0015(14)
C16 0.0151(15) 0.0263(15) 0.050(2) -0.0026(11) 0.0148(15) -0.0063(14)
C17 0.0172(15) 0.0210(14) 0.0313(16) 0.0025(11) 0.0077(13) -0.0027(11)
C17A 0.0176(14) 0.0143(12) 0.0251(14) 0.0008(9) 0.0075(12) -0.0020(10)
N17A 0.0176(14) 0.0143(12) 0.0251(14) 0.0008(9) 0.0075(12) -0.0020(10)
C21 0.0206(15) 0.0199(13) 0.0246(15) 0.0023(11) 0.0090(13) -0.0012(11)
N22 0.0241(14) 0.0179(11) 0.0205(12) 0.0026(9) 0.0054(11) 0.0007(9)
C22 0.0335(19) 0.0267(16) 0.0252(16) 0.0060(13) 0.0020(15) 0.0037(12)
C23 0.0291(17) 0.0176(13) 0.0218(14) 0.0028(11) 0.0114(13) 0.0013(10)
N23A 0.0214(14) 0.0159(11) 0.0189(12) 0.0026(9) 0.0104(11) 0.0012(9)
C23A 0.0214(14) 0.0159(11) 0.0189(12) 0.0026(9) 0.0104(11) 0.0012(9)
C24 0.0182(15) 0.0247(15) 0.0331(17) 0.0007(11) 0.0139(14) -0.0027(12)
C25 0.0250(17) 0.0191(14) 0.0332(17) 0.0028(11) 0.0023(14) 0.0000(12)
C26 0.038(2) 0.0200(14) 0.0233(15) -0.0037(13) 0.0059(14) 0.0050(11)
C27 0.0344(19) 0.0206(14) 0.0241(15) -0.0060(12) 0.0171(14) -0.0004(11)
C27A 0.0240(15) 0.0159(13) 0.0251(14) -0.0011(10) 0.0137(12) -0.0025(10)
N27A 0.0240(15) 0.0159(13) 0.0251(14) -0.0011(10) 0.0137(12) -0.0025(10)
Cd1 0.01779(11) 0.02089(11) 0.01967(10) 0.00058(7) 0.00668(8) 0.00518(7)
Br1 0.0163(4) 0.0287(6) 0.0213(13) 0.0048(8) 0.0034(6) 0.0104(7)
Cl1 0.0163(4) 0.0287(6) 0.0213(13) 0.0048(8) 0.0034(6) 0.0104(7)
Br2 0.02510(19) 0.0221(4) 0.0273(5) 0.00083(18) 0.0134(3) 0.0089(2)
Cl2 0.02510(19) 0.0221(4) 0.0273(5) 0.00083(18) 0.0134(3) 0.0089(2)
Br3 0.0274(3) 0.0170(6) 0.0415(3) 0.0068(8) 0.0173(2) 0.0138(8)
Cl3 0.0274(3) 0.0170(6) 0.0415(3) 0.0068(8) 0.0173(2) 0.0138(8)
Br4 0.0239(2) 0.0248(8) 0.0214(2) -0.0037(6) 0.00643(18) -0.0006(3)
Cl4 0.0239(2) 0.0248(8) 0.0214(2) -0.0037(6) 0.00643(18) -0.0006(3)

loop_
_atom_type_symbol
_atom_type_description
_atom_type_scat_dispersion_real
_atom_type_scat_dispersion_imag
_atom_type_scat_source
C C 0.0033 0.0016 'International Tables Vol C Tables 4.2.6.8 and 6.1.1.4'
H H 0.0000 0.0000 'International Tables Vol C Tables 4.2.6.8 and 6.1.1.4'
N N 0.0061 0.0033 'International Tables Vol C Tables 4.2.6.8 and 6.1.1.4'
Br Br -0.2901 2.4595 'International Tables Vol C Tables 4.2.6.8 and 6.1.1.4'
Cd Cd -0.8075 1.2024 'International Tables Vol C Tables 4.2.6.8 and 6.1.1.4'
Cl Cl 0.1484 0.1585 'International Tables Vol C Tables 4.2.6.8 and 6.1.1.4'

loop_
_exptl_crystal_face_index_h
_exptl_crystal_face_index_k
_exptl_crystal_face_index_l
_exptl_crystal_face_perp_dist
1 0 2 0.0991
-1 0 -2 0.0697
1 1 0 0.0964
0 1 1 0.0542
0 -1 -1 0.0527
-1 0 0 0.1049
0 3 -4 0.094
-1 1 -1 0.0896
1 -1 1 0.1654
3 0 -2 0.1375
0 -1 2 0.2327

loop_
_geom_angle_atom_site_label_1
_geom_angle_atom_site_label_2
_geom_angle_atom_site_label_3
_geom_angle_site_symmetry_1
_geom_angle_site_symmetry_3
_geom_angle
_geom_angle_publ_flag
N12 C11 N17A . . 107.3(2) ?
N12 C11 C17A . . 107.3(2) ?
N12 C11 H11 . . 126.3 ?
C17A C11 H11 . . 126.3 ?
C13 N12 C11 . . 110.5(2) ?
C13 N12 C12 . . 125.2(3) ?
C11 N12 C12 . . 124.3(2) ?
N12 C12 H12A . . 109.5 ?
N12 C12 H12B . . 109.5 ?
H12A C12 H12B . . 109.5 ?
N12 C12 H12C . . 109.5 ?
H12A C12 H12C . . 109.5 ?
H12B C12 H12C . . 109.5 ?
C13A C13 N12 . . 107.4(3) ?
N13A C13 N12 . . 107.4(3) ?
N13A C13 H13 . . 126.3 ?
N12 C13 H13 . . 126.3 ?
C13 N13A C14 . . 130.7(3) ?
C13 N13A C17A . . 108.6(2) ?
C14 N13A C17A . . 120.8(2) ?
C13 C13A C14 . . 130.7(3) ?
C13 C13A N17A . . 108.6(2) ?
C14 C13A N17A . . 120.8(2) ?
C15 C14 N13A . . 118.6(3) ?
C15 C14 C13A . . 118.6(3) ?
C15 C14 H14 . . 120.7 ?
N13A C14 H14 . . 120.7 ?
C14 C15 C16 . . 120.8(3) ?
C14 C15 H15 . . 119.6 ?
C16 C15 H15 . . 119.6 ?
C17 C16 C15 . . 122.0(3) ?
C17 C16 H16 . . 119.0 ?
C15 C16 H16 . . 119.0 ?
C16 C17 N17A . . 117.9(3) ?
C16 C17 C17A . . 117.9(3) ?
C16 C17 H17 . . 121.1 ?
C17A C17 H17 . . 121.1 ?
C11 C17A N13A . . 106.3(2) ?
C11 C17A C17 . . 133.9(3) ?
N13A C17A C17 . . 119.9(2) ?
C11 N17A C13A . . 106.3(2) ?
C11 N17A C17 . . 133.9(3) ?
C13A N17A C17 . . 119.9(2) ?
N27A C21 N22 . . 107.5(3) ?
C27A C21 N22 . . 107.5(3) ?
C27A C21 H21 . . 126.2 ?
N22 C21 H21 . . 126.2 ?
C23 N22 C21 . . 110.2(2) ?
C23 N22 C22 . . 124.3(3) ?
C21 N22 C22 . . 125.5(3) ?
N22 C22 H22A . . 109.5 ?
N22 C22 H22B . . 109.5 ?
H22A C22 H22B . . 109.5 ?
N22 C22 H22C . . 109.5 ?
H22A C22 H22C . . 109.5 ?
H22B C22 H22C . . 109.5 ?
N22 C23 C23A . . 107.3(2) ?
N22 C23 N23A . . 107.3(2) ?
N22 C23 H23 . . 126.3 ?
N23A C23 H23 . . 126.3 ?
C23 N23A C24 . . 130.4(3) ?
C23 N23A C27A . . 108.7(3) ?
C24 N23A C27A . . 120.9(2) ?
C23 C23A C24 . . 130.4(3) ?
C23 C23A N27A . . 108.7(3) ?
C24 C23A N27A . . 120.9(2) ?
C25 C24 N23A . . 118.6(3) ?
C25 C24 C23A . . 118.6(3) ?
C25 C24 H24 . . 120.7 ?
N23A C24 H24 . . 120.7 ?
C24 C25 C26 . . 121.6(3) ?
C24 C25 H25 . . 119.2 ?
C26 C25 H25 . . 119.2 ?
C27 C26 C25 . . 120.6(3) ?
C27 C26 H26 . . 119.7 ?
C25 C26 H26 . . 119.7 ?
C26 C27 N27A . . 118.9(3) ?
C26 C27 C27A . . 118.9(3) ?
C26 C27 H27 . . 120.5 ?
C27A C27 H27 . . 120.5 ?
C21 C27A N23A . . 106.2(2) ?
C21 C27A C27 . . 134.4(3) ?
N23A C27A C27 . . 119.4(3) ?
C21 N27A C23A . . 106.2(2) ?
C21 N27A C27 . . 134.4(3) ?
C23A N27A C27 . . 119.4(3) ?
Cl3 Cd1 Cl2 . . 107.3(10) y
Cl3 Cd1 Cl1 . . 106.1(7) y
Cl2 Cd1 Cl1 . . 114.9(9) y
Cl3 Cd1 Cl4 . . 112.7(5) y
Cl2 Cd1 Cl4 . . 109.6(9) y
Cl1 Cd1 Cl4 . . 106.3(6) y
Cl3 Cd1 Br3 . . 1.0(6) ?
Cl2 Cd1 Br3 . . 108.4(9) y
Cl1 Cd1 Br3 . . 105.3(5) y
Cl4 Cd1 Br3 . . 112.4(2) y
Cl3 Cd1 Br1 . . 107.0(5) y
Cl2 Cd1 Br1 . . 113.4(8) y
Cl1 Cd1 Br1 . . 1.5(7) ?
Cl4 Cd1 Br1 . . 106.9(4) y
Br3 Cd1 Br1 . . 106.2(3) y
Cl3 Cd1 Br2 . . 108.3(5) y
Cl2 Cd1 Br2 . . 2.1(8) ?
Cl1 Cd1 Br2 . . 112.8(5) y
Cl4 Cd1 Br2 . . 110.6(2) y
Br3 Cd1 Br2 . . 109.34(14) y
Br1 Cd1 Br2 . . 111.3(3) y
Cl3 Cd1 Br4 . . 117.3(5) y
Cl2 Cd1 Br4 . . 106.6(9) y
Cl1 Cd1 Br4 . . 104.9(5) y
Cl4 Cd1 Br4 . . 4.6(2) ?
Br3 Cd1 Br4 . . 117.00(15) y
Br1 Cd1 Br4 . . 105.4(3) y
Br2 Cd1 Br4 . . 107.57(8) y

loop_
_geom_bond_atom_site_label_1
_geom_bond_atom_site_label_2
_geom_bond_site_symmetry_2
_geom_bond_distance
_geom_bond_publ_flag
C11 N12 . 1.356(4) ?
C11 N17A . 1.368(4) ?
C11 C17A . 1.368(4) ?
C11 H11 . 0.9500 ?
N12 C13 . 1.345(4) ?
N12 C12 . 1.462(3) ?
C12 H12A . 0.9800 ?
C12 H12B . 0.9800 ?
C12 H12C . 0.9800 ?
C13 C13A . 1.345(4) ?
C13 N13A . 1.345(4) ?
C13 H13 . 0.9500 ?
N13A C14 . 1.404(4) ?
N13A C17A . 1.408(4) ?
C13A C14 . 1.404(4) ?
C13A N17A . 1.408(4) ?
C14 C15 . 1.339(4) ?
C14 H14 . 0.9500 ?
C15 C16 . 1.433(5) ?
C15 H15 . 0.9500 ?
C16 C17 . 1.344(4) ?
C16 H16 . 0.9500 ?
C17 N17A . 1.415(4) ?
C17 C17A . 1.415(4) ?
C17 H17 . 0.9500 ?
C21 N27A . 1.366(4) ?
C21 C27A . 1.366(4) ?
C21 N22 . 1.369(4) ?
C21 H21 . 0.9500 ?
N22 C23 . 1.337(4) ?
N22 C22 . 1.477(4) ?
C22 H22A . 0.9800 ?
C22 H22B . 0.9800 ?
C22 H22C . 0.9800 ?
C23 C23A . 1.357(4) ?
C23 N23A . 1.357(4) ?
C23 H23 . 0.9500 ?
N23A C24 . 1.402(4) ?
N23A C27A . 1.402(3) ?
C23A C24 . 1.402(4) ?
C23A N27A . 1.402(3) ?
C24 C25 . 1.353(4) ?
C24 H24 . 0.9500 ?
C25 C26 . 1.427(4) ?
C25 H25 . 0.9500 ?
C26 C27 . 1.350(4) ?
C26 H26 . 0.9500 ?
C27 N27A . 1.431(4) ?
C27 C27A . 1.431(4) ?
C27 H27 . 0.9500 ?
Cd1 Cl3 . 2.380(4) y
Cd1 Cl2 . 2.460(5) y
Cd1 Cl1 . 2.467(3) y
Cd1 Cl4 . 2.497(4) y
Cd1 Br3 . 2.5353(12) y
Cd1 Br1 . 2.5834(17) y
Cd1 Br2 . 2.5950(5) y
Cd1 Br4 . 2.6029(11) y

loop_
_geom_hbond_atom_site_label_D
_geom_hbond_atom_site_label_H
_geom_hbond_atom_site_label_A
_geom_hbond_site_symmetry_A
_geom_hbond_distance_DH
_geom_hbond_distance_HA
_geom_hbond_distance_DA
_geom_hbond_angle_DHA
_geom_hbond_publ_flag
C11 H11 Br1 2_665 0.95 2.61 3.401(9) 140.9 yes
C12 H12B Br2 2_765 0.98 2.90 3.820(3) 155.9 yes
C12 H12C Br2 . 0.98 2.72 3.621(4) 153.4 yes
C13 H13 Br4 . 0.95 2.83 3.666(4) 147.7 yes
C13 H13 Br4 2_766 0.95 3.09 3.577(4) 113.2 yes
C17 H17 Br1 2_665 0.95 2.92 3.649(12) 134.3 yes
C21 H21 Br3 1_465 0.95 2.84 3.685(6) 148.8 yes
C23 H23 Br1 1_565 0.95 2.93 3.541(12) 122.8 yes
C24 H24 Br3 1_565 0.95 2.75 3.627(6) 154.5 yes
C27 H27 Br4 2_666 0.95 2.87 3.657(4) 140.9 yes

loop_
_geom_torsion_atom_site_label_1
_geom_torsion_atom_site_label_2
_geom_torsion_atom_site_label_3
_geom_torsion_atom_site_label_4
_geom_torsion_site_symmetry_1
_geom_torsion_site_symmetry_2
_geom_torsion_site_symmetry_3
_geom_torsion_site_symmetry_4
_geom_torsion
_geom_torsion_publ_flag
N17A C11 N12 C13 . . . . 0.0(3) ?
C17A C11 N12 C13 . . . . 0.0(3) ?
N17A C11 N12 C12 . . . . 179.1(2) ?
C17A C11 N12 C12 . . . . 179.1(2) ?
C11 N12 C13 C13A . . . . -0.3(3) ?
C12 N12 C13 C13A . . . . -179.3(2) ?
C11 N12 C13 N13A . . . . -0.3(3) ?
C12 N12 C13 N13A . . . . -179.3(2) ?
N12 C13 N13A C14 . . . . -178.2(3) ?
N12 C13 N13A C17A . . . . 0.4(3) ?
N12 C13 C13A C14 . . . . -178.2(3) ?
N12 C13 C13A N17A . . . . 0.4(3) ?
C13 N13A C14 C15 . . . . 178.1(3) ?
C17A N13A C14 C15 . . . . -0.4(4) ?
C13 C13A C14 C15 . . . . 178.1(3) ?
N17A C13A C14 C15 . . . . -0.4(4) ?
N13A C14 C15 C16 . . . . 1.5(4) ?
C13A C14 C15 C16 . . . . 1.5(4) ?
C14 C15 C16 C17 . . . . -1.1(5) ?
C15 C16 C17 N17A . . . . -0.5(4) ?
C15 C16 C17 C17A . . . . -0.5(4) ?
N12 C11 C17A N13A . . . . 0.2(3) ?
N12 C11 C17A C17 . . . . 179.7(3) ?
C13 N13A C17A C11 . . . . -0.4(3) ?
C14 N13A C17A C11 . . . . 178.3(2) ?
C13 N13A C17A C17 . . . . -179.9(2) ?
C14 N13A C17A C17 . . . . -1.2(4) ?
C16 C17 C17A C11 . . . . -177.8(3) ?
C16 C17 C17A N13A . . . . 1.6(4) ?
N12 C11 N17A C13A . . . . 0.2(3) ?
N12 C11 N17A C17 . . . . 179.7(3) ?
C13 C13A N17A C11 . . . . -0.4(3) ?
C14 C13A N17A C11 . . . . 178.3(2) ?
C13 C13A N17A C17 . . . . -179.9(2) ?
C14 C13A N17A C17 . . . . -1.2(4) ?
C16 C17 N17A C11 . . . . -177.8(3) ?
C16 C17 N17A C13A . . . . 1.6(4) ?
N27A C21 N22 C23 . . . . 0.3(3) ?
C27A C21 N22 C23 . . . . 0.3(3) ?
N27A C21 N22 C22 . . . . -179.0(2) ?
C27A C21 N22 C22 . . . . -179.0(2) ?
C21 N22 C23 C23A . . . . -0.3(3) ?
C22 N22 C23 C23A . . . . 179.0(2) ?
C21 N22 C23 N23A . . . . -0.3(3) ?
C22 N22 C23 N23A . . . . 179.0(2) ?
N22 C23 N23A C24 . . . . 179.5(2) ?
N22 C23 N23A C27A . . . . 0.2(3) ?
N22 C23 C23A C24 . . . . 179.5(2) ?
N22 C23 C23A N27A . . . . 0.2(3) ?
C23 N23A C24 C25 . . . . -179.4(3) ?
C27A N23A C24 C25 . . . . -0.1(4) ?
C23 C23A C24 C25 . . . . -179.4(3) ?
N27A C23A C24 C25 . . . . -0.1(4) ?
N23A C24 C25 C26 . . . . -1.5(4) ?
C23A C24 C25 C26 . . . . -1.5(4) ?
C24 C25 C26 C27 . . . . 1.5(4) ?
C25 C26 C27 N27A . . . . 0.1(4) ?
C25 C26 C27 C27A . . . . 0.1(4) ?
N22 C21 C27A N23A . . . . -0.2(3) ?
N22 C21 C27A C27 . . . . 178.5(3) ?
C23 N23A C27A C21 . . . . 0.0(3) ?
C24 N23A C27A C21 . . . . -179.4(2) ?
C23 N23A C27A C27 . . . . -178.9(2) ?
C24 N23A C27A C27 . . . . 1.7(4) ?
C26 C27 C27A C21 . . . . 179.8(3) ?
C26 C27 C27A N23A . . . . -1.7(4) ?
N22 C21 N27A C23A . . . . -0.2(3) ?
N22 C21 N27A C27 . . . . 178.5(3) ?
C23 C23A N27A C21 . . . . 0.0(3) ?
C24 C23A N27A C21 . . . . -179.4(2) ?
C23 C23A N27A C27 . . . . -178.9(2) ?
C24 C23A N27A C27 . . . . 1.7(4) ?
C26 C27 N27A C21 . . . . 179.8(3) ?
C26 C27 N27A C23A . . . . -1.7(4) ?

_cod_database_fobs_code 2244046
